data_4501641
loop_
_publ_author_name
'Lu, Wen-Guan'
'Jiang, Long'
'Lu, Tong-Bu'

_publ_section_title
;
 Lanthanide Contraction and Temperature-Dependent Structures of Lanthanide
 Coordination Polymers with Imidazole-4,5-Dicarboxylate and Oxalate
;
_journal_issue 10
_journal_name_full 'Crystal Growth &amp; Design'
_journal_page_first 4310
_journal_paper_doi 10.1021/cg100196j
_journal_volume 10
_journal_year 2010
_chemical_formula_sum 'C6 H8 N2 O9 Pr'
_chemical_formula_weight 393.05
_chemical_name_systematic
; 
 ? 
;
_space_group_IT_number 14
_symmetry_cell_setting monoclinic
_symmetry_space_group_name_Hall '-P 2ybc'
_symmetry_space_group_name_H-M 'P 1 21/c 1'
_atom_sites_solution_hydrogens geom
_atom_sites_solution_primary direct
_atom_sites_solution_secondary difmap
_audit_creation_method SHELXL-97
_cell_angle_alpha 90.00
_cell_angle_beta 110.838(3)
_cell_angle_gamma 90.00
_cell_formula_units_Z 4
_cell_length_a 7.4853(13)
_cell_length_b 17.211(3)
_cell_length_c 8.5448(15)
_cell_measurement_temperature 293(2)
_cell_volume 1028.8(3)
_computing_cell_refinement 'Bruker SMART'
_computing_data_collection 'Bruker SMART'
_computing_data_reduction 'Bruker SAINT'
_computing_molecular_graphics 'Bruker SHELXTL'
_computing_publication_material 'Bruker SHELXTL'
_computing_structure_refinement 'SHELXL-97 (Sheldrick, 1997)'
_computing_structure_solution 'SHELXS-97 (Sheldrick, 1990)'
_diffrn_ambient_temperature 293(2)
_diffrn_measured_fraction_theta_full 0.996
_diffrn_measured_fraction_theta_max 0.996
_diffrn_measurement_device_type 'CCD area detector'
_diffrn_measurement_method 'phi and omega scans'
_diffrn_radiation_monochromator graphite
_diffrn_radiation_source 'fine-focus sealed tube'
_diffrn_radiation_type MoK\a
_diffrn_radiation_wavelength 0.71073
_diffrn_reflns_av_R_equivalents 0.0401
_diffrn_reflns_av_sigmaI/netI 0.0381
_diffrn_reflns_limit_h_max 9
_diffrn_reflns_limit_h_min -9
_diffrn_reflns_limit_k_max 21
_diffrn_reflns_limit_k_min -21
_diffrn_reflns_limit_l_max 10
_diffrn_reflns_limit_l_min -10
_diffrn_reflns_number 8295
_diffrn_reflns_theta_full 26.97
_diffrn_reflns_theta_max 26.97
_diffrn_reflns_theta_min 2.37
_diffrn_standards_interval_count 0
_diffrn_standards_interval_time 0
_diffrn_standards_number 0
_exptl_absorpt_coefficient_mu 4.784
_exptl_absorpt_correction_T_max 0.5149
_exptl_absorpt_correction_T_min 0.4479
_exptl_absorpt_correction_type multi-scan
_exptl_absorpt_process_details SADABS
_exptl_crystal_colour green
_exptl_crystal_density_diffrn 2.538
_exptl_crystal_density_method 'not measured'
_exptl_crystal_description block
_exptl_crystal_F_000 756
_exptl_crystal_size_max 0.20
_exptl_crystal_size_mid 0.18
_exptl_crystal_size_min 0.16
_refine_diff_density_max 1.729
_refine_diff_density_min -0.775
_refine_diff_density_rms 0.217
_refine_ls_extinction_method none
_refine_ls_goodness_of_fit_ref 1.165
_refine_ls_hydrogen_treatment constr
_refine_ls_matrix_type full
_refine_ls_number_parameters 163
_refine_ls_number_reflns 2231
_refine_ls_number_restraints 9
_refine_ls_restrained_S_all 1.163
_refine_ls_R_factor_all 0.0411
_refine_ls_R_factor_gt 0.0287
_refine_ls_shift/su_max 0.001
_refine_ls_shift/su_mean 0.000
_refine_ls_structure_factor_coef Fsqd
_refine_ls_weighting_details 'calc w=1/[\s^2^(Fo^2^)+(0.0382P)^2^+0.0000P] where P=(Fo^2^+2Fc^2^)/3'
_refine_ls_weighting_scheme calc
_refine_ls_wR_factor_gt 0.0707
_refine_ls_wR_factor_ref 0.0756
_reflns_number_gt 1804
_reflns_number_total 2231
_reflns_threshold_expression >2sigma(I)
_cod_data_source_file cg100196j_si_002.cif
_cod_data_source_block 1Pr
_cod_depositor_comments
;
The following automatic conversions were performed:

'_symmetry_cell_setting' value 'Monoclinic' changed to 'monoclinic'
according to /home/saulius/struct/CIF-dictionaries/cif_core.dic
dictionary named 'cif_core.dic' version 2.4.2 from 2011-04-26.

Automatic conversion script
Id: cif_fix_values 1715 2011-07-08 13:25:40Z adriana 
;
_cod_original_sg_symbol_H-M P2(1)/c
_cod_database_code 4501641

loop_
_symmetry_equiv_pos_as_xyz
'x, y, z'
'-x, y+1/2, -z+1/2'
'-x, -y, -z'
'x, -y-1/2, z-1/2'

loop_
_atom_site_label
_atom_site_type_symbol
_atom_site_fract_x
_atom_site_fract_y
_atom_site_fract_z
_atom_site_U_iso_or_equiv
_atom_site_adp_type
_atom_site_occupancy
_atom_site_symmetry_multiplicity
_atom_site_calc_flag
_atom_site_refinement_flags
Pr1 Pr 0.17070(4) 0.588850(15) 0.24682(3) 0.01250(10) Uani 1 1 d .
O1 O 0.2800(5) 0.70060(19) 0.4514(4) 0.0166(7) Uani 1 1 d .
N2 N -0.3106(6) 0.7766(2) 0.1647(5) 0.0208(10) Uani 1 1 d .
H2 H -0.4164 0.7981 0.1043 0.025 Uiso 1 1 calc R
N1 N -0.0870(6) 0.6884(2) 0.2558(5) 0.0187(9) Uani 1 1 d .
C2 C -0.0267(7) 0.7559(3) 0.3460(6) 0.0146(10) Uani 1 1 d .
C1 C 0.1730(7) 0.7531(3) 0.4739(6) 0.0146(10) Uani 1 1 d .
C3 C -0.2598(8) 0.7029(3) 0.1526(7) 0.0235(12) Uani 1 1 d .
H3 H -0.3381 0.6665 0.0795 0.028 Uiso 1 1 calc R
O2 O 0.2247(5) 0.7985(2) 0.5953(4) 0.0222(8) Uani 1 1 d .
O6 O -0.1021(5) 0.5141(2) 0.2839(4) 0.0209(8) Uani 1 1 d .
C5 C -0.1684(7) 0.8961(3) 0.3284(6) 0.0161(11) Uani 1 1 d .
C4 C -0.1640(7) 0.8118(3) 0.2906(6) 0.0174(11) Uani 1 1 d .
C6 C -0.0917(7) 0.4892(3) 0.4233(6) 0.0168(11) Uani 1 1 d .
O3 O -0.0790(6) 0.9189(2) 0.4737(5) 0.0241(9) Uani 1 1 d .
O2W O 0.5252(5) 0.5863(2) 0.3861(5) 0.0273(9) Uani 1 1 d D
H2A H 0.5566 0.5556 0.3216 0.041 Uiso 1 1 d RD
H2B H 0.5885 0.5740 0.4880 0.041 Uiso 1 1 d RD
O7 O -0.2133(5) 0.4494(2) 0.4572(4) 0.0206(8) Uani 1 1 d .
O1W O 0.3441(5) 0.5497(2) 0.0504(4) 0.0253(9) Uani 1 1 d D
H1A H 0.2866 0.5117 -0.0117 0.038 Uiso 1 1 d RD
H1B H 0.3557 0.5866 -0.0130 0.038 Uiso 1 1 d RD
O4 O -0.2609(5) 0.9408(2) 0.2111(4) 0.0202(8) Uani 1 1 d .
O3W O 0.4031(6) 0.6474(2) 0.8178(5) 0.0343(10) Uani 1 1 d D
H3A H 0.3418 0.6185 0.7346 0.051 Uiso 1 1 d RD
H3B H 0.3761 0.6950 0.7906 0.051 Uiso 1 1 d RD

loop_
_atom_site_aniso_label
_atom_site_aniso_U_11
_atom_site_aniso_U_22
_atom_site_aniso_U_33
_atom_site_aniso_U_23
_atom_site_aniso_U_13
_atom_site_aniso_U_12
Pr1 0.01440(15) 0.01070(15) 0.01145(15) 0.00164(11) 0.00345(10) 0.00030(12)
O1 0.0168(18) 0.0132(17) 0.0188(18) -0.0018(14) 0.0050(14) 0.0036(14)
N2 0.018(2) 0.019(2) 0.019(2) -0.0028(19) -0.0006(18) 0.0020(19)
N1 0.014(2) 0.018(2) 0.022(2) -0.0085(18) 0.0031(17) -0.0063(18)
C2 0.014(2) 0.014(3) 0.016(2) -0.0020(19) 0.006(2) 0.000(2)
C1 0.017(3) 0.011(2) 0.014(2) 0.0030(19) 0.0037(19) -0.002(2)
C3 0.023(3) 0.019(3) 0.025(3) -0.006(2) 0.005(2) -0.001(2)
O2 0.024(2) 0.0191(19) 0.0204(19) -0.0075(16) 0.0034(16) 0.0018(16)
O6 0.0214(19) 0.026(2) 0.0144(17) 0.0017(15) 0.0056(15) -0.0067(16)
C5 0.015(3) 0.017(3) 0.017(3) 0.002(2) 0.007(2) 0.000(2)
C4 0.017(3) 0.018(3) 0.014(2) -0.003(2) 0.003(2) -0.001(2)
C6 0.015(3) 0.021(3) 0.014(2) 0.001(2) 0.004(2) 0.006(2)
O3 0.031(2) 0.017(2) 0.0190(19) -0.0046(15) 0.0024(16) 0.0037(16)
O2W 0.020(2) 0.037(3) 0.021(2) -0.0019(17) 0.0023(16) 0.0065(17)
O7 0.022(2) 0.021(2) 0.0196(18) -0.0008(15) 0.0087(16) -0.0081(16)
O1W 0.033(2) 0.021(2) 0.024(2) -0.0041(16) 0.0138(18) -0.0030(17)
O4 0.028(2) 0.0139(18) 0.0153(18) 0.0000(15) 0.0029(16) -0.0010(16)
O3W 0.044(3) 0.032(2) 0.024(2) -0.0019(18) 0.0092(19) -0.006(2)

loop_
_atom_type_symbol
_atom_type_description
_atom_type_scat_dispersion_real
_atom_type_scat_dispersion_imag
_atom_type_scat_source
C C 0.0033 0.0016 'International Tables Vol C Tables 4.2.6.8 and 6.1.1.4'
H H 0.0000 0.0000 'International Tables Vol C Tables 4.2.6.8 and 6.1.1.4'
N N 0.0061 0.0033 'International Tables Vol C Tables 4.2.6.8 and 6.1.1.4'
O O 0.0106 0.0060 'International Tables Vol C Tables 4.2.6.8 and 6.1.1.4'
Pr Pr -0.2180 2.8214 'International Tables Vol C Tables 4.2.6.8 and 6.1.1.4'

loop_
_geom_angle_atom_site_label_1
_geom_angle_atom_site_label_2
_geom_angle_atom_site_label_3
_geom_angle
_geom_angle_site_symmetry_1
_geom_angle_site_symmetry_3
O3 Pr1 O2 75.50(12) 4_575 4_575
O3 Pr1 O2W 141.77(13) 4_575 .
O2 Pr1 O2W 85.31(12) 4_575 .
O3 Pr1 O7 137.01(12) 4_575 3_566
O2 Pr1 O7 138.85(12) 4_575 3_566
O2W Pr1 O7 77.48(12) . 3_566
O3 Pr1 O6 73.22(12) 4_575 .
O2 Pr1 O6 139.79(12) 4_575 .
O2W Pr1 O6 134.57(12) . .
O7 Pr1 O6 63.94(11) 3_566 .
O3 Pr1 O1 131.09(11) 4_575 .
O2 Pr1 O1 71.90(11) 4_575 .
O2W Pr1 O1 69.87(11) . .
O7 Pr1 O1 67.12(11) 3_566 .
O6 Pr1 O1 112.16(11) . .
O3 Pr1 O1W 75.52(13) 4_575 .
O2 Pr1 O1W 69.03(12) 4_575 .
O2W Pr1 O1W 66.75(12) . .
O7 Pr1 O1W 132.74(12) 3_566 .
O6 Pr1 O1W 124.83(12) . .
O1 Pr1 O1W 122.70(12) . .
O3 Pr1 N1 74.83(13) 4_575 .
O2 Pr1 N1 75.95(13) 4_575 .
O2W Pr1 N1 132.23(12) . .
O7 Pr1 N1 88.46(13) 3_566 .
O6 Pr1 N1 71.99(13) . .
O1 Pr1 N1 62.63(11) . .
O1W Pr1 N1 138.55(13) . .
O3 Pr1 O4 98.68(11) 4_575 2_545
O2 Pr1 O4 139.37(11) 4_575 2_545
O2W Pr1 O4 74.91(12) . 2_545
O7 Pr1 O4 71.02(11) 3_566 2_545
O6 Pr1 O4 70.67(12) . 2_545
O1 Pr1 O4 129.65(11) . 2_545
O1W Pr1 O4 70.59(11) . 2_545
N1 Pr1 O4 142.35(12) . 2_545
C1 O1 Pr1 125.5(3) . .
C3 N2 C4 108.0(4) . .
C3 N2 H2 126.0 . .
C4 N2 H2 126.0 . .
C3 N1 C2 105.4(4) . .
C3 N1 Pr1 132.3(3) . .
C2 N1 Pr1 118.2(3) . .
C4 C2 N1 110.1(4) . .
C4 C2 C1 134.8(4) . .
N1 C2 C1 115.0(4) . .
O2 C1 O1 123.2(5) . .
O2 C1 C2 121.3(4) . .
O1 C1 C2 115.5(4) . .
N1 C3 N2 111.7(5) . .
N1 C3 H3 124.2 . .
N2 C3 H3 124.2 . .
C1 O2 Pr1 151.4(3) . 4_576
C6 O6 Pr1 121.2(3) . .
O3 C5 O4 123.4(5) . .
O3 C5 C4 118.5(4) . .
O4 C5 C4 118.1(4) . .
C2 C4 N2 104.7(4) . .
C2 C4 C5 133.2(5) . .
N2 C4 C5 121.8(5) . .
O6 C6 O7 127.4(5) . .
O6 C6 C6 117.2(6) . 3_566
O7 C6 C6 115.4(5) . 3_566
C5 O3 Pr1 154.2(3) . 4_576
Pr1 O2W H2A 101.2 . .
Pr1 O2W H2B 126.9 . .
H2A O2W H2B 108.8 . .
C6 O7 Pr1 122.1(3) . 3_566
Pr1 O1W H1A 110.4 . .
Pr1 O1W H1B 114.2 . .
H1A O1W H1B 108.4 . .
C5 O4 Pr1 116.2(3) . 2
H3A O3W H3B 109.0 . .

loop_
_geom_bond_atom_site_label_1
_geom_bond_atom_site_label_2
_geom_bond_distance
_geom_bond_site_symmetry_2
Pr1 O3 2.419(4) 4_575
Pr1 O2 2.443(3) 4_575
Pr1 O2W 2.492(4) .
Pr1 O7 2.522(3) 3_566
Pr1 O6 2.527(3) .
Pr1 O1 2.531(3) .
Pr1 O1W 2.551(3) .
Pr1 N1 2.602(4) .
Pr1 O4 2.628(4) 2_545
O1 C1 1.267(5) .
N2 C3 1.338(6) .
N2 C4 1.375(6) .
N2 H2 0.8600 .
N1 C3 1.304(7) .
N1 C2 1.378(6) .
C2 C4 1.364(7) .
C2 C1 1.506(6) .
C1 O2 1.246(5) .
C3 H3 0.9300 .
O2 Pr1 2.443(3) 4_576
O6 C6 1.242(6) .
C5 O3 1.246(6) .
C5 O4 1.257(6) .
C5 C4 1.490(7) .
C6 O7 1.252(6) .
C6 C6 1.568(10) 3_566
O3 Pr1 2.419(4) 4_576
O2W H2A 0.8551 .
O2W H2B 0.8564 .
O7 Pr1 2.522(3) 3_566
O1W H1A 0.8559 .
O1W H1B 0.8588 .
O4 Pr1 2.628(4) 2
O3W H3A 0.8559 .
O3W H3B 0.8552 .

loop_
_geom_hbond_atom_site_label_D
_geom_hbond_atom_site_label_H
_geom_hbond_atom_site_label_A
_geom_hbond_distance_DH
_geom_hbond_distance_HA
_geom_hbond_distance_DA
_geom_hbond_angle_DHA
_geom_hbond_site_symmetry_A
N2 H2 O1 0.86 2.18 2.982(5) 154.7 4_475
O1W H1B O3W 0.86 1.92 2.756(5) 165.2 1_554
O2W H2A O7 0.86 2.50 2.984(5) 117.2 1_655
O3W H3A O7 0.86 1.96 2.818(5) 177.2 3_566
O2W H2B O4 0.86 1.86 2.707(5) 173.1 4_676
O1W H1A O6 0.86 2.29 2.994(5) 140.2 3_565

loop_
_geom_torsion_atom_site_label_1
_geom_torsion_atom_site_label_2
_geom_torsion_atom_site_label_3
_geom_torsion_atom_site_label_4
_geom_torsion
_geom_torsion_site_symmetry_1
_geom_torsion_site_symmetry_4
O3 Pr1 O1 C1 34.0(4) 4_575 .
O2 Pr1 O1 C1 84.6(4) 4_575 .
O2W Pr1 O1 C1 176.2(4) . .
O7 Pr1 O1 C1 -99.3(4) 3_566 .
O6 Pr1 O1 C1 -52.7(4) . .
O1W Pr1 O1 C1 133.5(3) . .
N1 Pr1 O1 C1 1.4(3) . .
O4 Pr1 O1 C1 -135.4(3) 2_545 .
O3 Pr1 N1 C3 8.7(5) 4_575 .
O2 Pr1 N1 C3 87.2(5) 4_575 .
O2W Pr1 N1 C3 157.2(4) . .
O7 Pr1 N1 C3 -131.3(5) 3_566 .
O6 Pr1 N1 C3 -68.2(5) . .
O1 Pr1 N1 C3 163.8(5) . .
O1W Pr1 N1 C3 54.4(5) . .
O4 Pr1 N1 C3 -75.8(5) 2_545 .
O3 Pr1 N1 C2 -145.0(4) 4_575 .
O2 Pr1 N1 C2 -66.5(3) 4_575 .
O2W Pr1 N1 C2 3.5(4) . .
O7 Pr1 N1 C2 75.0(3) 3_566 .
O6 Pr1 N1 C2 138.1(4) . .
O1 Pr1 N1 C2 10.1(3) . .
O1W Pr1 N1 C2 -99.3(4) . .
O4 Pr1 N1 C2 130.5(3) 2_545 .
C3 N1 C2 C4 -2.2(6) . .
Pr1 N1 C2 C4 158.0(3) . .
C3 N1 C2 C1 -179.4(4) . .
Pr1 N1 C2 C1 -19.3(5) . .
Pr1 O1 C1 O2 166.5(3) . .
Pr1 O1 C1 C2 -11.5(6) . .
C4 C2 C1 O2 25.6(8) . .
N1 C2 C1 O2 -158.0(4) . .
C4 C2 C1 O1 -156.4(5) . .
N1 C2 C1 O1 20.0(6) . .
C2 N1 C3 N2 3.2(6) . .
Pr1 N1 C3 N2 -152.9(3) . .
C4 N2 C3 N1 -3.1(6) . .
O1 C1 O2 Pr1 174.0(4) . 4_576
C2 C1 O2 Pr1 -8.2(10) . 4_576
O3 Pr1 O6 C6 180.0(4) 4_575 .
O2 Pr1 O6 C6 -139.6(4) 4_575 .
O2W Pr1 O6 C6 31.3(4) . .
O7 Pr1 O6 C6 -3.6(4) 3_566 .
O1 Pr1 O6 C6 -51.8(4) . .
O1W Pr1 O6 C6 121.9(4) . .
N1 Pr1 O6 C6 -100.9(4) . .
O4 Pr1 O6 C6 74.2(4) 2_545 .
N1 C2 C4 N2 0.4(6) . .
C1 C2 C4 N2 176.9(5) . .
N1 C2 C4 C5 -172.4(5) . .
C1 C2 C4 C5 4.1(10) . .
C3 N2 C4 C2 1.5(6) . .
C3 N2 C4 C5 175.4(5) . .
O3 C5 C4 C2 -35.6(8) . .
O4 C5 C4 C2 143.8(6) . .
O3 C5 C4 N2 152.7(5) . .
O4 C5 C4 N2 -28.0(7) . .
Pr1 O6 C6 O7 -177.4(4) . .
Pr1 O6 C6 C6 4.0(7) . 3_566
O4 C5 O3 Pr1 -153.4(6) . 4_576
C4 C5 O3 Pr1 25.9(11) . 4_576
O6 C6 O7 Pr1 -176.5(4) . 3_566
C6 C6 O7 Pr1 2.1(7) 3_566 3_566
O3 C5 O4 Pr1 19.7(6) . 2
C4 C5 O4 Pr1 -159.6(3) . 2
